data_7239981
loop_
_publ_author_name
'Ke, Hua'
'Chen, Qi-Hua'
'Liao, Jian-Zhen'
'Lu, Can-Zhong'

_publ_section_title
;
 Multiple hydrogen bonded three-dimensional supramolecular architecture
 composed of unique three-fold interlocked anionic Zn(II)-coordination
 architecture
;
_journal_name_full CrystEngComm
_journal_paper_doi 10.1039/D0CE00177E
_journal_year 2020
_chemical_formula_moiety 'C34 H26 N4 O12 Zn'
_chemical_formula_sum 'C34 H26 N4 O12 Zn'
_chemical_formula_weight 747.96
_space_group_crystal_system monoclinic
_space_group_IT_number 14
_space_group_name_Hall '-P 2ybc'
_space_group_name_H-M_alt 'P 1 21/c 1'
_atom_sites_solution_hydrogens geom
_atom_sites_solution_primary iterative
_audit_creation_date 2020-02-05
_audit_creation_method
;
Olex2 1.2
(compiled 2018.05.29 svn.r3508 for OlexSys, GUI svn.r5506)
;
_audit_update_record
;
2020-02-05 deposited with the CCDC.	2020-02-25 downloaded from the CCDC.
;
_cell_angle_alpha 90
_cell_angle_beta 94.8776(14)
_cell_angle_gamma 90
_cell_formula_units_Z 4
_cell_length_a 13.1613(2)
_cell_length_b 8.55650(14)
_cell_length_c 27.6390(5)
_cell_measurement_reflns_used 9992
_cell_measurement_temperature 100.01(11)
_cell_measurement_theta_max 70.3200
_cell_measurement_theta_min 4.8590
_cell_volume 3101.28(9)
_computing_cell_refinement 'CrysAlisPro 1.171.39.46 (Rigaku OD, 2018)'
_computing_data_collection 'CrysAlisPro 1.171.39.46 (Rigaku OD, 2018)'
_computing_data_reduction 'CrysAlisPro 1.171.39.46 (Rigaku OD, 2018)'
_computing_molecular_graphics 'Olex2 (Dolomanov et al., 2009)'
_computing_publication_material 'Olex2 (Dolomanov et al., 2009)'
_computing_structure_refinement 'ShelXL (Sheldrick, 2015)'
_computing_structure_solution
;
Superflip (Palatinus & Chapuis, 2007;Palatinus & van der Lee, 2008;
Palatinus et al., 2012)
;
_diffrn_ambient_environment N~2~
_diffrn_ambient_temperature 100.01(11)
_diffrn_detector 'CCD plate'
_diffrn_detector_area_resol_mean 16.2083
_diffrn_detector_type Eos
_diffrn_measured_fraction_theta_full 0.999
_diffrn_measured_fraction_theta_max 0.991
_diffrn_measurement_details
;
List of Runs (angles in degrees, time in seconds):

  # Type    Start    End  Width  t~exp~   \w     \q     \k     \f   Frames
#--------------------------------------------------------------------------
  1  \w    -67.00 -21.00   1.00    1.00    --    0.00 -57.00  60.00   46
  2  \w     -5.00  21.00   1.00    1.00    --    0.00 -57.00  60.00   26
  3  \w     31.00  64.00   1.00    1.00    --    0.00  57.00-150.00   33
  4  \w    -34.00  11.00   1.00    1.00    --    0.00  93.00-170.00   45
  5  \w      5.00  67.00   1.00    2.00    --   54.00 -57.00   0.00   62
  6  \w     35.00 108.00   1.00    2.00    --   54.00-125.00 -60.00   73
  7  \w     23.00  72.00   1.00    2.00    --   54.00-125.00 120.00   49
  8  \w     10.00 127.00   1.00    2.00    --   54.00  19.00 -60.00  117
  9  \w    -10.00  69.00   1.00    2.00    --   54.00 -57.00 120.00   79
 10  \w     28.00 118.00   1.00    2.00    --   54.00  77.00 -30.00   90
 11  \w     65.00 134.00   1.00    2.00    --  108.00 178.00 -60.00   69
 12  \w    148.00 177.00   1.00    2.00    --  108.00  25.00  60.00   29
 13  \w    118.00 159.00   1.00    2.00    --  108.00 111.00 -60.00   41
 14  \w     35.00 140.00   1.00    2.00    --  108.00 -25.00   0.00  105
 15  \w     41.00 113.00   1.00    2.00    --  108.00 -63.00  30.00   72
 16  \w     36.00 113.00   1.00    2.00    --  108.00-111.00 -90.00   77
 17  \w     39.00 110.00   1.00    2.00    --  108.00-111.00-180.00   71
 18  \w     40.00 101.00   1.00    2.00    --  108.00 -63.00-120.00   61
 19  \w    114.00 178.00   1.00    2.00    --  108.00  50.00  30.00   64
 20  \w     56.00  84.00   1.00    2.00    --  108.00 -25.00 120.00   28
 21  \w     48.00 113.00   1.00    2.00    --  108.00-111.00  60.00   65
 22  \w     75.00 104.00   1.00    2.00    --  108.00  25.00  60.00   29
 23  \w     39.00 129.00   1.00    2.00    --  108.00 -38.00 -90.00   90
 24  \w     75.00 178.00   1.00    2.00    --  108.00  25.00 -30.00  103
 25  \w    105.00 136.00   1.00    2.00    --  108.00 -91.00-120.00   31
;
_diffrn_measurement_device 'four-circle diffractometer'
_diffrn_measurement_device_type 'SuperNova, Dual, Cu at home/near, Eos'
_diffrn_measurement_method '\w scans'
_diffrn_orient_matrix_type 'CrysAlisPro convention (1999,Acta A55,543-557)'
_diffrn_orient_matrix_UB_11 -0.0258361000
_diffrn_orient_matrix_UB_12 0.1361668000
_diffrn_orient_matrix_UB_13 -0.0353895000
_diffrn_orient_matrix_UB_21 0.0486842000
_diffrn_orient_matrix_UB_22 0.1160160000
_diffrn_orient_matrix_UB_23 0.0378100000
_diffrn_orient_matrix_UB_31 0.1037054000
_diffrn_orient_matrix_UB_32 -0.0205577000
_diffrn_orient_matrix_UB_33 -0.0211815000
_diffrn_radiation_monochromator mirror
_diffrn_radiation_probe x-ray
_diffrn_radiation_type CuK\a
_diffrn_radiation_wavelength 1.54184
_diffrn_reflns_av_R_equivalents 0.0322
_diffrn_reflns_av_unetI/netI 0.0284
_diffrn_reflns_Laue_measured_fraction_full 0.999
_diffrn_reflns_Laue_measured_fraction_max 0.991
_diffrn_reflns_limit_h_max 15
_diffrn_reflns_limit_h_min -9
_diffrn_reflns_limit_k_max 10
_diffrn_reflns_limit_k_min -10
_diffrn_reflns_limit_l_max 33
_diffrn_reflns_limit_l_min -33
_diffrn_reflns_number 19904
_diffrn_reflns_point_group_measured_fraction_full 0.999
_diffrn_reflns_point_group_measured_fraction_max 0.991
_diffrn_reflns_theta_full 67.684
_diffrn_reflns_theta_max 70.501
_diffrn_reflns_theta_min 3.370
_diffrn_source 'micro-focus sealed X-ray tube'
_diffrn_source_type 'SuperNova (Cu) X-ray Source'
_exptl_absorpt_coefficient_mu 1.767
_exptl_absorpt_correction_T_max 1.00000
_exptl_absorpt_correction_T_min 0.76826
_exptl_absorpt_correction_type multi-scan
_exptl_absorpt_process_details
;
CrysAlisPro 1.171.39.46 (Rigaku Oxford Diffraction, 2018)
Empirical absorption correction using spherical harmonics,
 implemented in SCALE3 ABSPACK scaling algorithm.
;
_exptl_crystal_colour 'light yellow'
_exptl_crystal_colour_modifier light
_exptl_crystal_colour_primary yellow
_exptl_crystal_density_diffrn 1.602
_exptl_crystal_density_method 'not measured'
_exptl_crystal_description block
_exptl_crystal_F_000 1536
_exptl_crystal_size_max 0.22
_exptl_crystal_size_mid 0.17
_exptl_crystal_size_min 0.14
_refine_diff_density_max 0.484
_refine_diff_density_min -0.477
_refine_diff_density_rms 0.056
_refine_ls_extinction_method none
_refine_ls_goodness_of_fit_ref 1.032
_refine_ls_hydrogen_treatment constr
_refine_ls_matrix_type full
_refine_ls_number_parameters 466
_refine_ls_number_reflns 5886
_refine_ls_number_restraints 0
_refine_ls_restrained_S_all 1.032
_refine_ls_R_factor_all 0.0378
_refine_ls_R_factor_gt 0.0316
_refine_ls_shift/su_max 0.001
_refine_ls_shift/su_mean 0.000
_refine_ls_structure_factor_coef Fsqd
_refine_ls_weighting_details 'w=1/[\s^2^(Fo^2^)+(0.0545P)^2^+0.9765P] where P=(Fo^2^+2Fc^2^)/3'
_refine_ls_weighting_scheme calc
_refine_ls_wR_factor_gt 0.0869
_refine_ls_wR_factor_ref 0.0901
_reflns_Friedel_coverage 0.000
_reflns_number_gt 5151
_reflns_number_total 5886
_reflns_threshold_expression 'I > 2\s(I)'
_cod_data_source_file d0ce00177e2.cif
_cod_data_source_block complex-4
_cod_database_code 7239981
_shelx_shelxl_version_number 2018/3
_chemical_oxdiff_formula 'C H O N Zn'
_shelx_space_group_comment
;
The symmetry employed for this shelxl refinement is uniquely defined
by the following loop, which should always be used as a source of
symmetry information in preference to the above space-group names.
They are only intended as comments.
;
_reflns_odcompleteness_completeness 99.95
_reflns_odcompleteness_iscentric 1
_reflns_odcompleteness_theta 67.29
_olex2_refinement_description
;
1. Fixed Uiso
 At 1.2 times of:
  All C(H) groups
 At 1.5 times of:
  All C(H,H,H) groups, All O(H) groups
2.a Aromatic/amide H refined with riding coordinates:
 C4(H4), C5(H5), C7(H7), C13(H13), C14(H14), C18(H18), C19(H19), C23(H23),
 C26(H26), C27(H27), C29(H29), C32(H32)
2.b Idealised Me refined as rotating group:
 C30(H30A,H30B,H30C), C31(H31A,H31B,H31C), C33(H33A,H33B,H33C), C34(H34A,H34B,
 H34C)
2.c Idealised tetrahedral OH refined as rotating group:
 O3(H3), O10(H10)
;
_olex2_submission_special_instructions 'No special instructions were received'
_oxdiff_exptl_absorpt_empirical_details
;
Empirical correction (ABSPACK) includes:
- Absorption correction using spherical harmonics
- Frame scaling
;
_oxdiff_exptl_absorpt_empirical_full_max 1.397
_oxdiff_exptl_absorpt_empirical_full_min 0.575

loop_
_space_group_symop_operation_xyz
'x, y, z'
'-x, y+1/2, -z+1/2'
'-x, -y, -z'
'x, -y-1/2, z-1/2'

loop_
_atom_site_label
_atom_site_type_symbol
_atom_site_fract_x
_atom_site_fract_y
_atom_site_fract_z
_atom_site_U_iso_or_equiv
_atom_site_adp_type
_atom_site_occupancy
_atom_site_site_symmetry_order
_atom_site_calc_flag
_atom_site_refinement_flags_posn
_atom_site_refinement_flags_adp
_atom_site_refinement_flags_occupancy
_atom_site_disorder_assembly
_atom_site_disorder_group
Zn1 Zn 0.75079(2) -0.24529(2) 0.50255(2) 0.01888(9) Uani 1 1 d . . . . .
O1 O 0.82818(9) -0.03092(15) 0.46180(4) 0.0269(3) Uani 1 1 d . . . . .
O2 O 0.67928(9) -0.14367(14) 0.44276(4) 0.0236(3) Uani 1 1 d . . . . .
O3 O 0.90705(9) 0.14526(15) 0.40060(5) 0.0270(3) Uani 1 1 d . . . . .
H3 H 0.906123 0.087513 0.424237 0.040 Uiso 1 1 calc GR . . . .
O4 O 0.48983(9) 0.34492(15) 0.37504(4) 0.0249(3) Uani 1 1 d . . . . .
O5 O 0.55033(9) 0.08654(15) 0.23668(4) 0.0264(3) Uani 1 1 d . . . . .
O6 O -0.01509(9) 0.49582(15) 0.28033(4) 0.0254(3) Uani 1 1 d . . . . .
O7 O 0.05693(9) 0.28516(15) 0.13572(4) 0.0250(3) Uani 1 1 d . . . . .
O8 O -0.16360(9) 0.68512(14) 0.06511(4) 0.0236(3) Uani 1 1 d . . . . .
O9 O -0.32082(9) 0.59782(15) 0.06139(4) 0.0257(3) Uani 1 1 d . . . . .
O10 O -0.38612(9) 0.45460(15) 0.13376(5) 0.0251(3) Uani 1 1 d . . . . .
H10 H -0.389926 0.501508 0.107801 0.038 Uiso 1 1 calc GR . . . .
O11 O 0.85635(9) -0.37709(14) 0.47303(4) 0.0232(3) Uani 1 1 d . . . . .
O12 O 0.66208(9) -0.42366(14) 0.51927(4) 0.0241(3) Uani 1 1 d . . . . .
N1 N 0.51863(10) 0.21027(16) 0.30660(5) 0.0183(3) Uani 1 1 d . . . . .
N2 N 0.01901(10) 0.38559(16) 0.20843(5) 0.0186(3) Uani 1 1 d . . . . .
N3 N 1.01671(11) -0.38576(17) 0.44968(5) 0.0232(3) Uani 1 1 d . . . . .
N4 N 0.58787(10) -0.66072(16) 0.51101(5) 0.0211(3) Uani 1 1 d . . . . .
C1 C 0.74740(13) -0.0452(2) 0.43390(6) 0.0220(3) Uani 1 1 d . . . . .
C2 C 0.73232(12) 0.05800(19) 0.39047(6) 0.0199(3) Uani 1 1 d . . . . .
C3 C 0.81311(12) 0.1507(2) 0.37682(6) 0.0212(3) Uani 1 1 d . . . . .
C4 C 0.79747(13) 0.2540(2) 0.33764(7) 0.0230(4) Uani 1 1 d . . . . .
H4 H 0.851660 0.311737 0.327525 0.028 Uiso 1 1 calc R . . . .
C5 C 0.70124(13) 0.2698(2) 0.31407(6) 0.0221(4) Uani 1 1 d . . . . .
H5 H 0.690110 0.341305 0.288830 0.027 Uiso 1 1 calc R . . . .
C6 C 0.62094(12) 0.17929(19) 0.32792(6) 0.0192(3) Uani 1 1 d . . . . .
C7 C 0.63640(12) 0.07155(19) 0.36488(6) 0.0191(3) Uani 1 1 d . . . . .
H7 H 0.583025 0.007840 0.372811 0.023 Uiso 1 1 calc R . . . .
C8 C 0.45621(12) 0.29624(19) 0.33559(6) 0.0184(3) Uani 1 1 d . . . . .
C9 C 0.34945(12) 0.32403(18) 0.31575(6) 0.0175(3) Uani 1 1 d . . . . .
C10 C 0.31869(12) 0.27834(18) 0.26754(6) 0.0164(3) Uani 1 1 d . . . . .
C11 C 0.38629(12) 0.20099(18) 0.23842(6) 0.0179(3) Uani 1 1 d . . . . .
C12 C 0.49086(12) 0.15964(19) 0.25916(6) 0.0193(3) Uani 1 1 d . . . . .
C13 C 0.35580(12) 0.16359(19) 0.19086(6) 0.0201(3) Uani 1 1 d . . . . .
H13 H 0.400901 0.113602 0.171833 0.024 Uiso 1 1 calc R . . . .
C14 C 0.25662(13) 0.20077(19) 0.17095(6) 0.0202(3) Uani 1 1 d . . . . .
H14 H 0.236623 0.175958 0.138781 0.024 Uiso 1 1 calc R . . . .
C15 C 0.18927(12) 0.27380(19) 0.19905(6) 0.0180(3) Uani 1 1 d . . . . .
C16 C 0.21877(12) 0.31392(18) 0.24779(6) 0.0172(3) Uani 1 1 d . . . . .
C17 C 0.15113(12) 0.39123(18) 0.27677(6) 0.0182(3) Uani 1 1 d . . . . .
C18 C 0.18290(12) 0.43199(19) 0.32390(6) 0.0200(3) Uani 1 1 d . . . . .
H18 H 0.137915 0.482247 0.342924 0.024 Uiso 1 1 calc R . . . .
C19 C 0.28242(12) 0.39843(19) 0.34348(6) 0.0195(3) Uani 1 1 d . . . . .
H19 H 0.303005 0.426644 0.375309 0.023 Uiso 1 1 calc R . . . .
C20 C 0.04588(12) 0.42953(19) 0.25666(6) 0.0193(3) Uani 1 1 d . . . . .
C21 C 0.08499(12) 0.31295(19) 0.17761(6) 0.0193(3) Uani 1 1 d . . . . .
C22 C -0.08581(12) 0.40953(19) 0.18904(6) 0.0195(3) Uani 1 1 d . . . . .
C23 C -0.10816(12) 0.50569(19) 0.14949(6) 0.0189(3) Uani 1 1 d . . . . .
H23 H -0.056446 0.561456 0.136343 0.023 Uiso 1 1 calc R . . . .
C24 C -0.20897(12) 0.51904(19) 0.12921(6) 0.0194(3) Uani 1 1 d . . . . .
C25 C -0.28717(12) 0.4399(2) 0.15067(6) 0.0208(3) Uani 1 1 d . . . . .
C26 C -0.26329(13) 0.3422(2) 0.19036(6) 0.0228(3) Uani 1 1 d . . . . .
H26 H -0.314690 0.287986 0.204283 0.027 Uiso 1 1 calc R . . . .
C27 C -0.16284(13) 0.3260(2) 0.20898(6) 0.0215(3) Uani 1 1 d . . . . .
H27 H -0.146715 0.258837 0.234974 0.026 Uiso 1 1 calc R . . . .
C28 C -0.23184(13) 0.60694(19) 0.08310(6) 0.0211(3) Uani 1 1 d . . . . .
C29 C 0.94586(13) -0.3219(2) 0.47299(6) 0.0248(4) Uani 1 1 d . . . . .
H29 H 0.961496 -0.231135 0.490566 0.030 Uiso 1 1 calc R . . . .
C30 C 1.11611(14) -0.3132(2) 0.44714(8) 0.0333(4) Uani 1 1 d . . . . .
H30A H 1.123229 -0.279549 0.414462 0.050 Uiso 1 1 calc GR . . . .
H30B H 1.168648 -0.387485 0.456751 0.050 Uiso 1 1 calc GR . . . .
H30C H 1.122036 -0.224643 0.468524 0.050 Uiso 1 1 calc GR . . . .
C31 C 0.99368(15) -0.5231(2) 0.41883(7) 0.0295(4) Uani 1 1 d . . . . .
H31A H 0.934937 -0.575819 0.429252 0.044 Uiso 1 1 calc GR . . . .
H31B H 1.050974 -0.592973 0.421385 0.044 Uiso 1 1 calc GR . . . .
H31C H 0.980055 -0.490457 0.385686 0.044 Uiso 1 1 calc GR . . . .
C32 C 0.63796(12) -0.5432(2) 0.49436(6) 0.0225(3) Uani 1 1 d . . . . .
H32 H 0.656592 -0.548088 0.462681 0.027 Uiso 1 1 calc R . . . .
C33 C 0.55788(14) -0.6590(2) 0.56074(6) 0.0277(4) Uani 1 1 d . . . . .
H33A H 0.611268 -0.704033 0.582146 0.042 Uiso 1 1 calc GR . . . .
H33B H 0.496468 -0.718625 0.562334 0.042 Uiso 1 1 calc GR . . . .
H33C H 0.546207 -0.553173 0.570400 0.042 Uiso 1 1 calc GR . . . .
C34 C 0.56444(14) -0.8009(2) 0.48200(7) 0.0278(4) Uani 1 1 d . . . . .
H34A H 0.588550 -0.787930 0.450424 0.042 Uiso 1 1 calc GR . . . .
H34B H 0.492029 -0.817317 0.478720 0.042 Uiso 1 1 calc GR . . . .
H34C H 0.597363 -0.889570 0.497786 0.042 Uiso 1 1 calc GR . . . .

loop_
_atom_site_aniso_label
_atom_site_aniso_U_11
_atom_site_aniso_U_22
_atom_site_aniso_U_33
_atom_site_aniso_U_23
_atom_site_aniso_U_13
_atom_site_aniso_U_12
Zn1 0.01875(14) 0.01968(13) 0.01785(14) 0.00048(8) -0.00056(9) -0.00005(8)
O1 0.0252(6) 0.0296(6) 0.0247(6) 0.0028(5) -0.0044(5) 0.0040(5)
O2 0.0222(6) 0.0268(6) 0.0220(6) 0.0060(5) 0.0027(5) 0.0029(5)
O3 0.0172(6) 0.0325(7) 0.0306(7) 0.0031(5) -0.0019(5) 0.0007(5)
O4 0.0215(6) 0.0329(7) 0.0197(6) -0.0061(5) -0.0027(5) 0.0043(5)
O5 0.0220(6) 0.0329(7) 0.0242(6) -0.0069(5) 0.0011(5) 0.0088(5)
O6 0.0197(6) 0.0338(7) 0.0226(6) -0.0069(5) 0.0014(5) 0.0056(5)
O7 0.0236(6) 0.0327(6) 0.0181(6) -0.0039(5) -0.0023(5) 0.0053(5)
O8 0.0240(6) 0.0262(6) 0.0200(6) 0.0037(5) -0.0006(5) 0.0004(5)
O9 0.0227(6) 0.0285(6) 0.0245(6) 0.0011(5) -0.0059(5) 0.0020(5)
O10 0.0163(6) 0.0318(7) 0.0267(6) 0.0003(5) -0.0013(5) 0.0010(5)
O11 0.0199(6) 0.0256(6) 0.0242(6) -0.0001(5) 0.0032(5) 0.0027(5)
O12 0.0238(6) 0.0217(6) 0.0269(6) -0.0010(5) 0.0031(5) -0.0026(5)
N1 0.0171(7) 0.0212(6) 0.0166(7) 0.0007(5) 0.0010(5) 0.0018(5)
N2 0.0171(7) 0.0210(7) 0.0176(7) -0.0003(5) 0.0009(5) 0.0018(5)
N3 0.0208(7) 0.0253(7) 0.0235(7) 0.0059(6) 0.0010(6) 0.0026(6)
N4 0.0198(7) 0.0213(7) 0.0219(7) -0.0018(6) -0.0004(6) 0.0002(5)
C1 0.0237(8) 0.0225(8) 0.0199(8) -0.0008(6) 0.0030(7) 0.0075(7)
C2 0.0200(8) 0.0212(8) 0.0188(8) 0.0001(6) 0.0027(6) 0.0032(6)
C3 0.0175(8) 0.0237(8) 0.0222(8) -0.0028(7) 0.0006(6) 0.0029(6)
C4 0.0192(8) 0.0273(9) 0.0232(9) 0.0006(7) 0.0053(7) -0.0030(6)
C5 0.0251(9) 0.0227(8) 0.0188(8) 0.0014(6) 0.0027(7) 0.0014(6)
C6 0.0174(8) 0.0214(8) 0.0188(8) -0.0022(6) 0.0009(6) 0.0017(6)
C7 0.0175(8) 0.0212(8) 0.0191(8) -0.0011(6) 0.0035(6) 0.0009(6)
C8 0.0188(8) 0.0189(7) 0.0178(8) 0.0012(6) 0.0029(6) 0.0006(6)
C9 0.0188(8) 0.0173(7) 0.0163(8) 0.0014(6) 0.0014(6) -0.0012(6)
C10 0.0191(8) 0.0142(7) 0.0164(8) 0.0013(6) 0.0034(6) -0.0015(6)
C11 0.0178(8) 0.0164(7) 0.0195(8) 0.0012(6) 0.0016(6) -0.0002(6)
C12 0.0196(8) 0.0194(7) 0.0191(8) 0.0002(6) 0.0027(6) 0.0011(6)
C13 0.0202(8) 0.0209(8) 0.0195(8) -0.0020(6) 0.0040(6) 0.0031(6)
C14 0.0222(8) 0.0222(8) 0.0160(8) -0.0015(6) -0.0004(6) 0.0008(6)
C15 0.0182(8) 0.0180(7) 0.0178(8) 0.0013(6) 0.0015(6) 0.0004(6)
C16 0.0184(8) 0.0158(7) 0.0177(8) 0.0009(6) 0.0026(6) -0.0011(6)
C17 0.0187(8) 0.0174(7) 0.0186(8) 0.0009(6) 0.0019(6) -0.0006(6)
C18 0.0194(8) 0.0225(8) 0.0187(8) -0.0016(6) 0.0046(6) 0.0012(6)
C19 0.0212(8) 0.0215(8) 0.0158(7) -0.0014(6) 0.0011(6) -0.0004(6)
C20 0.0184(8) 0.0194(7) 0.0200(8) -0.0003(6) 0.0013(6) 0.0003(6)
C21 0.0202(8) 0.0187(8) 0.0187(8) -0.0002(6) 0.0011(6) 0.0007(6)
C22 0.0176(8) 0.0214(8) 0.0191(8) -0.0024(6) -0.0005(6) 0.0018(6)
C23 0.0179(8) 0.0196(7) 0.0195(8) -0.0014(6) 0.0025(6) -0.0004(6)
C24 0.0200(8) 0.0185(7) 0.0194(8) -0.0019(6) 0.0009(6) 0.0026(6)
C25 0.0172(8) 0.0231(8) 0.0218(8) -0.0055(6) 0.0006(6) 0.0012(6)
C26 0.0193(8) 0.0255(8) 0.0242(9) -0.0010(7) 0.0054(7) -0.0026(6)
C27 0.0232(8) 0.0225(8) 0.0189(8) 0.0019(6) 0.0015(7) 0.0004(6)
C28 0.0227(8) 0.0199(8) 0.0204(8) -0.0040(6) 0.0002(7) 0.0040(6)
C29 0.0269(9) 0.0241(8) 0.0226(8) 0.0016(7) -0.0016(7) 0.0032(7)
C30 0.0233(9) 0.0383(11) 0.0379(11) 0.0091(9) 0.0004(8) 0.0014(8)
C31 0.0323(10) 0.0284(9) 0.0283(9) -0.0001(8) 0.0053(8) 0.0052(8)
C32 0.0198(8) 0.0252(8) 0.0221(8) 0.0006(7) 0.0005(6) 0.0036(6)
C33 0.0327(10) 0.0262(9) 0.0243(9) 0.0010(7) 0.0028(7) -0.0040(7)
C34 0.0281(9) 0.0237(9) 0.0309(10) -0.0058(7) -0.0016(8) -0.0002(7)

loop_
_atom_type_symbol
_atom_type_description
_atom_type_scat_dispersion_real
_atom_type_scat_dispersion_imag
_atom_type_scat_source
C C 0.0181 0.0091 'International Tables Vol C Tables 4.2.6.8 and 6.1.1.4'
H H 0.0000 0.0000 'International Tables Vol C Tables 4.2.6.8 and 6.1.1.4'
N N 0.0311 0.0180 'International Tables Vol C Tables 4.2.6.8 and 6.1.1.4'
O O 0.0492 0.0322 'International Tables Vol C Tables 4.2.6.8 and 6.1.1.4'
Zn Zn -1.5491 0.6778 'International Tables Vol C Tables 4.2.6.8 and 6.1.1.4'

loop_
_geom_angle_atom_site_label_1
_geom_angle_atom_site_label_2
_geom_angle_atom_site_label_3
_geom_angle
_geom_angle_site_symmetry_1
_geom_angle_site_symmetry_3
_geom_angle_publ_flag
O1 Zn1 C1 29.31(5) . . ?
O1 Zn1 C28 92.58(5) . 4_666 ?
O2 Zn1 O1 58.70(4) . . ?
O2 Zn1 O8 139.87(5) . 4_666 ?
O2 Zn1 O9 98.62(5) . 4_666 ?
O2 Zn1 C1 29.41(5) . . ?
O2 Zn1 C28 121.39(5) . 4_666 ?
O8 Zn1 O1 88.81(5) 4_666 . ?
O8 Zn1 O9 59.91(4) 4_666 4_666 ?
O8 Zn1 C1 115.63(5) 4_666 . ?
O8 Zn1 C28 29.77(5) 4_666 4_666 ?
O9 Zn1 O1 97.24(4) 4_666 . ?
O9 Zn1 C1 100.01(5) 4_666 . ?
O9 Zn1 C28 30.16(5) 4_666 4_666 ?
O11 Zn1 O1 84.48(5) . . ?
O11 Zn1 O2 101.44(5) . . ?
O11 Zn1 O8 97.69(5) . 4_666 ?
O11 Zn1 O9 157.39(5) . 4_666 ?
O11 Zn1 C1 92.49(5) . . ?
O11 Zn1 C28 127.45(5) . 4_666 ?
O12 Zn1 O1 164.26(5) . . ?
O12 Zn1 O2 106.03(5) . . ?
O12 Zn1 O8 106.68(5) . 4_666 ?
O12 Zn1 O9 88.46(5) . 4_666 ?
O12 Zn1 O11 95.89(5) . . ?
O12 Zn1 C1 135.23(5) . . ?
O12 Zn1 C28 99.53(5) . 4_666 ?
C28 Zn1 C1 109.69(5) 4_666 . ?
C1 O1 Zn1 81.10(10) . . ?
C1 O2 Zn1 98.94(10) . . ?
C28 O8 Zn1 96.18(10) . 4_465 ?
C28 O9 Zn1 83.38(10) . 4_465 ?
C29 O11 Zn1 117.66(11) . . ?
C32 O12 Zn1 128.24(11) . . ?
C8 N1 C6 115.65(13) . . ?
C12 N1 C6 118.97(13) . . ?
C12 N1 C8 125.32(13) . . ?
C20 N2 C21 125.03(13) . . ?
C20 N2 C22 117.94(13) . . ?
C21 N2 C22 116.97(13) . . ?
C29 N3 C30 122.08(16) . . ?
C29 N3 C31 120.22(15) . . ?
C30 N3 C31 117.11(15) . . ?
C32 N4 C33 120.50(15) . . ?
C32 N4 C34 121.84(15) . . ?
C34 N4 C33 117.58(14) . . ?
O1 C1 Zn1 69.59(9) . . ?
O1 C1 O2 121.16(15) . . ?
O1 C1 C2 118.76(15) . . ?
O2 C1 Zn1 51.65(8) . . ?
O2 C1 C2 120.07(15) . . ?
C2 C1 Zn1 171.48(13) . . ?
C3 C2 C1 119.96(15) . . ?
C7 C2 C1 120.62(15) . . ?
C7 C2 C3 119.28(15) . . ?
O3 C3 C2 122.19(15) . . ?
O3 C3 C4 117.82(15) . . ?
C4 C3 C2 119.99(15) . . ?
C5 C4 C3 119.72(16) . . ?
C4 C5 C6 120.25(16) . . ?
C5 C6 N1 119.25(15) . . ?
C7 C6 N1 119.85(14) . . ?
C7 C6 C5 120.60(15) . . ?
C6 C7 C2 120.03(15) . . ?
O4 C8 N1 120.39(15) . . ?
O4 C8 C9 122.55(15) . . ?
N1 C8 C9 117.05(14) . . ?
C10 C9 C8 119.36(14) . . ?
C19 C9 C8 120.07(14) . . ?
C19 C9 C10 120.53(15) . . ?
C11 C10 C9 121.47(15) . . ?
C16 C10 C9 119.12(15) . . ?
C16 C10 C11 119.39(15) . . ?
C10 C11 C12 119.88(14) . . ?
C13 C11 C10 120.33(15) . . ?
C13 C11 C12 119.79(15) . . ?
O5 C12 N1 120.72(15) . . ?
O5 C12 C11 122.75(15) . . ?
N1 C12 C11 116.54(14) . . ?
C11 C13 C14 120.31(15) . . ?
C15 C14 C13 120.10(15) . . ?
C14 C15 C16 120.68(15) . . ?
C14 C15 C21 119.63(15) . . ?
C16 C15 C21 119.68(15) . . ?
C15 C16 C10 119.16(15) . . ?
C17 C16 C10 119.52(15) . . ?
C17 C16 C15 121.31(15) . . ?
C16 C17 C20 120.29(15) . . ?
C18 C17 C16 119.96(15) . . ?
C18 C17 C20 119.75(15) . . ?
C17 C18 C19 120.71(15) . . ?
C9 C19 C18 120.14(15) . . ?
O6 C20 N2 120.76(15) . . ?
O6 C20 C17 122.57(15) . . ?
N2 C20 C17 116.67(14) . . ?
O7 C21 N2 120.76(15) . . ?
O7 C21 C15 122.28(15) . . ?
N2 C21 C15 116.96(14) . . ?
C23 C22 N2 120.57(15) . . ?
C23 C22 C27 120.44(15) . . ?
C27 C22 N2 118.85(14) . . ?
C22 C23 C24 119.78(15) . . ?
C23 C24 C25 119.66(15) . . ?
C23 C24 C28 119.98(15) . . ?
C25 C24 C28 120.20(15) . . ?
O10 C25 C24 121.89(15) . . ?
O10 C25 C26 118.29(15) . . ?
C26 C25 C24 119.82(15) . . ?
C27 C26 C25 119.80(15) . . ?
C26 C27 C22 120.39(16) . . ?
O8 C28 Zn1 54.05(8) . 4_465 ?
O8 C28 O9 120.44(15) . . ?
O8 C28 C24 120.59(15) . . ?
O9 C28 Zn1 66.46(9) . 4_465 ?
O9 C28 C24 118.94(15) . . ?
C24 C28 Zn1 172.98(12) . 4_465 ?
O11 C29 N3 123.36(17) . . ?
O12 C32 N4 122.95(16) . . ?

loop_
_geom_bond_atom_site_label_1
_geom_bond_atom_site_label_2
_geom_bond_distance
_geom_bond_site_symmetry_2
_geom_bond_publ_flag
Zn1 O1 2.4220(13) . ?
Zn1 O2 2.0269(12) . ?
Zn1 O8 2.0477(12) 4_666 ?
Zn1 O9 2.3208(13) 4_666 ?
Zn1 O11 2.0151(12) . ?
Zn1 O12 1.9994(12) . ?
Zn1 C1 2.5531(17) . ?
Zn1 C28 2.5147(17) 4_666 ?
O1 C1 1.265(2) . ?
O2 C1 1.269(2) . ?
O3 C3 1.351(2) . ?
O4 C8 1.215(2) . ?
O5 C12 1.214(2) . ?
O6 C20 1.218(2) . ?
O7 C21 1.209(2) . ?
O8 C28 1.256(2) . ?
O9 C28 1.272(2) . ?
O10 C25 1.352(2) . ?
O11 C29 1.269(2) . ?
O12 C32 1.258(2) . ?
N1 C6 1.448(2) . ?
N1 C8 1.404(2) . ?
N1 C12 1.400(2) . ?
N2 C20 1.401(2) . ?
N2 C21 1.411(2) . ?
N2 C22 1.452(2) . ?
N3 C29 1.298(2) . ?
N3 C30 1.455(2) . ?
N3 C31 1.469(2) . ?
N4 C32 1.308(2) . ?
N4 C33 1.462(2) . ?
N4 C34 1.461(2) . ?
C1 C2 1.490(2) . ?
C2 C3 1.404(2) . ?
C2 C7 1.398(2) . ?
C3 C4 1.399(2) . ?
C4 C5 1.381(2) . ?
C5 C6 1.390(2) . ?
C6 C7 1.378(2) . ?
C8 C9 1.484(2) . ?
C9 C10 1.414(2) . ?
C9 C19 1.374(2) . ?
C10 C11 1.414(2) . ?
C10 C16 1.413(2) . ?
C11 C12 1.488(2) . ?
C11 C13 1.379(2) . ?
C13 C14 1.409(2) . ?
C14 C15 1.377(2) . ?
C15 C16 1.412(2) . ?
C15 C21 1.486(2) . ?
C16 C17 1.412(2) . ?
C17 C18 1.379(2) . ?
C17 C20 1.485(2) . ?
C18 C19 1.404(2) . ?
C22 C23 1.380(2) . ?
C22 C27 1.392(2) . ?
C23 C24 1.400(2) . ?
C24 C25 1.405(2) . ?
C24 C28 1.488(2) . ?
C25 C26 1.394(2) . ?
C26 C27 1.384(2) . ?
